data_4302151
loop_
_publ_author_name
'Pierre Thu\'ery'

_publ_section_title
;
Lanthanide Complexes with Cucurbit[n]urils (n= 5, 6, 7) and Perrhenate
Ligands: New Examples of Encapsulation of Perrhenate Anions
;
_journal_name_full 'Inorganic Chemistry'
_journal_page_first 4497
_journal_page_last 4513
_journal_paper_doi 10.1021/ic900328z
_journal_volume 48
_journal_year 2009
_chemical_formula_sum 'C36 H50 Gd2 N24 O43 Re6'
_chemical_formula_weight 2938.70
_space_group_IT_number 2
_symmetry_cell_setting triclinic
_symmetry_space_group_name_Hall '-P 1'
_symmetry_space_group_name_H-M 'P -1'
_atom_sites_solution_hydrogens geom
_atom_sites_solution_primary direct
_atom_sites_solution_secondary difmap
_audit_creation_method SHELXL-97
_cell_angle_alpha 67.504(4)
_cell_angle_beta 87.614(4)
_cell_angle_gamma 67.055(3)
_cell_formula_units_Z 2
_cell_length_a 12.3295(9)
_cell_length_b 15.6924(10)
_cell_length_c 20.2732(12)
_cell_measurement_reflns_used 131901
_cell_measurement_temperature 100(2)
_cell_measurement_theta_max 25.68
_cell_measurement_theta_min 2.94
_cell_volume 3310.5(4)
_computing_cell_refinement 'HKL2000 (Otwinowski & Minor, 1997)'
_computing_data_collection 'COLLECT (Nonius, 1998)'
_computing_data_reduction 'HKL2000 (Otwinowski & Minor, 1997)'
_computing_molecular_graphics 'SHELXTL (Sheldrick, 2008)'
_computing_publication_material 'SHELXTL (Sheldrick, 2008); PLATON (Spek, 2003)'
_computing_structure_refinement 'SHELXL-97 (Sheldrick, 2008)'
_computing_structure_solution 'SHELXS-97 (Sheldrick, 2008)'
_diffrn_ambient_temperature 100(2)
_diffrn_measured_fraction_theta_full 0.991
_diffrn_measured_fraction_theta_max 0.991
_diffrn_measurement_device_type 'Nonius Kappa-CCD area-detector diffractometer'
_diffrn_measurement_method 'two \f and ten \w scans with 2\% steps (778 frames)'
_diffrn_radiation_monochromator graphite
_diffrn_radiation_source 'fine-focus sealed tube'
_diffrn_radiation_type MoK\a
_diffrn_radiation_wavelength 0.71073
_diffrn_reflns_av_R_equivalents 0.0900
_diffrn_reflns_av_sigmaI/netI 0.0986
_diffrn_reflns_limit_h_max 15
_diffrn_reflns_limit_h_min -15
_diffrn_reflns_limit_k_max 19
_diffrn_reflns_limit_k_min -19
_diffrn_reflns_limit_l_max 24
_diffrn_reflns_limit_l_min -24
_diffrn_reflns_number 131901
_diffrn_reflns_theta_full 25.68
_diffrn_reflns_theta_max 25.68
_diffrn_reflns_theta_min 2.94
_diffrn_standards_decay_% 0
_diffrn_standards_interval_time 0
_diffrn_standards_number 0
_exptl_absorpt_coefficient_mu 13.020
_exptl_absorpt_correction_T_max 0.522
_exptl_absorpt_correction_T_min 0.239
_exptl_absorpt_correction_type multi-scan
_exptl_absorpt_process_details 'SCALEPACK (Otwinowski & Minor, 1997)'
_exptl_crystal_colour colourless
_exptl_crystal_density_diffrn 2.948
_exptl_crystal_density_method 'not measured'
_exptl_crystal_description platelet
_exptl_crystal_F_000 2712
_exptl_crystal_size_max 0.17
_exptl_crystal_size_mid 0.15
_exptl_crystal_size_min 0.05
_refine_diff_density_max 6.303
_refine_diff_density_min -3.756
_refine_diff_density_rms 0.652
_refine_ls_extinction_method none
_refine_ls_goodness_of_fit_ref 1.105
_refine_ls_hydrogen_treatment constr
_refine_ls_matrix_type full
_refine_ls_number_parameters 1000
_refine_ls_number_reflns 12462
_refine_ls_number_restraints 74
_refine_ls_restrained_S_all 1.063
_refine_ls_R_factor_all 0.1249
_refine_ls_R_factor_gt 0.1125
_refine_ls_shift/su_max 0.003
_refine_ls_shift/su_mean 0.001
_refine_ls_structure_factor_coef Fsqd
_refine_ls_weighting_details 'calc w=1/[\s^2^(Fo^2^)+17.3362P] where P=(Fo^2^+2Fc^2^)/3'
_refine_ls_weighting_scheme calc
_refine_ls_wR_factor_gt 0.2821
_refine_ls_wR_factor_ref 0.2878
_reflns_number_gt 10584
_reflns_number_total 12462
_reflns_threshold_expression >2sigma(I)
_cod_data_source_file ic900328z_si_001_10.cif
_cod_data_source_block 10
_cod_database_code 4302151

loop_
_symmetry_equiv_pos_as_xyz
'x, y, z'
'-x, -y, -z'

loop_
_atom_site_label
_atom_site_type_symbol
_atom_site_fract_x
_atom_site_fract_y
_atom_site_fract_z
_atom_site_U_iso_or_equiv
_atom_site_adp_type
_atom_site_occupancy
_atom_site_symmetry_multiplicity
_atom_site_calc_flag
_atom_site_refinement_flags
_atom_site_disorder_assembly
_atom_site_disorder_group
Gd1 Gd 1.00468(13) 1.11703(11) 0.58934(8) 0.0148(3) Uani 1 1 d . . .
Gd2 Gd 0.83979(13) 0.71077(11) 1.00428(8) 0.0143(3) Uani 1 1 d . . .
Re1 Re 1.00042(16) 0.84372(14) 0.71507(10) 0.0170(6) Uani 1 1 d . . .
Re2 Re 1.21758(11) 1.24735(10) 0.61928(7) 0.0183(3) Uani 1 1 d . . .
Re3 Re 0.49758(11) 0.82077(10) 1.04544(7) 0.0179(3) Uani 1 1 d . . .
Re4 Re 0.78813(12) 0.81692(10) 1.15662(7) 0.0227(3) Uani 1 1 d . . .
Re5 Re 0.75312(12) 0.35982(10) 0.82846(8) 0.0230(3) Uani 1 1 d . . .
Re6 Re 0.51884(13) 0.60797(11) 0.40670(8) 0.0296(4) Uani 1 1 d . . .
O1 O 0.8289(18) 1.1148(15) 0.6442(11) 0.015(4) Uani 1 1 d . . .
O2 O 0.7247(18) 0.8691(16) 0.9219(13) 0.019(5) Uani 1 1 d . . .
O3 O 1.0895(19) 1.0461(17) 0.7093(12) 0.021(5) Uani 1 1 d . . .
O4 O 0.9781(18) 0.7913(16) 0.9771(12) 0.019(5) Uani 1 1 d . . .
O5 O 1.333(2) 0.8332(16) 0.6953(12) 0.022(5) Uani 1 1 d . . .
O6 O 1.2226(19) 0.5623(15) 0.9709(11) 0.016(4) Uani 1 1 d . . .
O7 O 1.250(2) 0.7166(19) 0.6156(13) 0.029(6) Uani 1 1 d . . .
O8 O 1.164(3) 0.435(2) 0.9007(16) 0.032(7) Uani 1 1 d U . .
O9 O 0.9507(16) 0.7965(14) 0.5223(10) 0.009(4) Uani 1 1 d U . .
O10 O 0.871(2) 0.5705(18) 0.8188(12) 0.029(6) Uani 1 1 d . . .
O11 O 0.747(2) 1.0021(17) 0.5487(13) 0.025(5) Uani 1 1 d . . .
O12 O 0.6187(19) 0.7457(18) 0.8331(11) 0.022(5) Uani 1 1 d . . .
O13 O 1.016(2) 0.9440(18) 0.6375(16) 0.037(7) Uani 1 1 d . . .
O14 O 1.131(3) 0.749(3) 0.754(2) 0.068(10) Uani 1 1 d . . .
O15 O 0.934(3) 0.882(2) 0.7807(18) 0.057(9) Uani 1 1 d . . .
O16 O 0.918(4) 0.795(3) 0.687(2) 0.071(11) Uani 1 1 d . . .
O17 O 1.106(2) 1.2141(19) 0.5998(14) 0.031(6) Uani 1 1 d . . .
O18 O 1.3158(19) 1.1467(18) 0.6886(15) 0.029(6) Uani 1 1 d . . .
O19 O 1.162(2) 1.3474(17) 0.6427(13) 0.025(5) Uani 1 1 d . . .
O20 O 1.296(3) 1.272(2) 0.5406(17) 0.039(7) Uani 1 1 d U . .
O21 O 0.880(2) 1.1162(19) 0.5049(12) 0.026(5) Uani 1 1 d . . .
O22 O 0.8634(19) 1.2813(17) 0.5710(14) 0.026(5) Uani 1 1 d . . .
O23 O 1.2000(19) 1.0066(16) 0.5820(13) 0.021(5) Uani 1 1 d . . .
O24 O 0.6528(19) 0.7658(17) 1.0468(12) 0.021(5) Uani 1 1 d U . .
O25 O 0.4507(19) 0.9344(16) 1.0552(12) 0.019(3) Uani 1 1 d . . .
O26 O 0.4409(17) 0.7528(15) 1.1074(11) 0.013(3) Uani 1 1 d U . .
O27 O 0.4281(19) 0.8400(16) 0.9665(12) 0.020(3) Uani 1 1 d . . .
O28 O 0.857(2) 0.7650(18) 1.0959(13) 0.026(5) Uani 1 1 d . . .
O29 O 0.714(3) 0.945(2) 1.1087(17) 0.045(7) Uani 1 1 d . . .
O30 O 0.894(2) 0.792(2) 1.2211(16) 0.039(7) Uani 1 1 d . . .
O31 O 0.688(2) 0.7729(19) 1.1952(12) 0.027(5) Uani 1 1 d U . .
O32 O 1.032(2) 0.5813(17) 1.0466(12) 0.023(5) Uani 1 1 d . . .
O33 O 0.913(2) 0.706(2) 0.8923(12) 0.029(6) Uani 1 1 d . . .
O34 O 0.748(2) 0.6337(17) 0.9588(11) 0.021(5) Uani 1 1 d . . .
O35 O 0.822(2) 0.2343(18) 0.8917(13) 0.027(5) Uani 1 1 d U . .
O36 O 0.867(2) 0.395(2) 0.7871(15) 0.036(6) Uani 1 1 d . . .
O37 O 0.657(2) 0.369(2) 0.7646(14) 0.036(6) Uani 1 1 d . . .
O38 O 0.674(2) 0.4371(18) 0.8719(14) 0.033(6) Uani 1 1 d . . .
O39 O 0.598(4) 0.560(4) 0.492(2) 0.096(14) Uani 1 1 d . . .
O40 O 0.363(3) 0.675(3) 0.406(2) 0.089(13) Uani 1 1 d . . .
O41 O 0.575(3) 0.688(2) 0.3490(18) 0.048(8) Uani 1 1 d . . .
O42 O 0.548(3) 0.506(3) 0.385(2) 0.069(11) Uani 1 1 d . . .
O43 O 0.917(3) 1.345(3) 0.6574(17) 0.050(8) Uani 1 1 d U . .
N1 N 0.662(2) 1.1039(18) 0.6928(11) 0.011(5) Uani 1 1 d DU . .
N2 N 0.784(2) 1.129(2) 0.7511(14) 0.018(5) Uani 1 1 d U . .
N3 N 0.752(2) 1.0167(19) 0.8637(14) 0.016(5) Uani 1 1 d . . .
N4 N 0.619(2) 0.9974(19) 0.8056(14) 0.017(5) Uani 1 1 d . . .
N5 N 0.986(3) 1.055(2) 0.8052(15) 0.024(6) Uani 1 1 d . . .
N6 N 1.177(2) 0.9484(19) 0.8261(14) 0.017(5) Uani 1 1 d . . .
N7 N 1.127(2) 0.837(2) 0.9341(14) 0.018(6) Uani 1 1 d . . .
N8 N 0.952(2) 0.958(2) 0.9226(15) 0.023(6) Uani 1 1 d . . .
N9 N 1.332(2) 0.797(2) 0.8176(16) 0.021(6) Uani 1 1 d . . .
N10 N 1.405(2) 0.673(2) 0.7809(14) 0.018(5) Uani 1 1 d . . .
N11 N 1.365(2) 0.561(2) 0.8925(15) 0.020(6) Uani 1 1 d . . .
N12 N 1.285(2) 0.6922(19) 0.9226(14) 0.016(5) Uani 1 1 d . . .
N13 N 1.343(2) 0.5891(19) 0.7218(13) 0.015(5) Uani 1 1 d . . .
N14 N 1.199(2) 0.5793(19) 0.6627(13) 0.014(5) Uani 1 1 d . . .
N15 N 1.177(2) 0.461(2) 0.7771(14) 0.025(6) Uani 1 1 d . . .
N16 N 1.322(2) 0.4662(19) 0.8341(14) 0.017(5) Uani 1 1 d . . .
N17 N 1.006(2) 0.6359(17) 0.6027(13) 0.011(5) Uani 1 1 d U . .
N18 N 0.817(2) 0.7420(19) 0.5854(14) 0.017(5) Uani 1 1 d . . .
N19 N 0.780(2) 0.644(2) 0.7005(14) 0.020(6) Uani 1 1 d . . .
N20 N 0.971(2) 0.544(2) 0.7239(14) 0.019(6) Uani 1 1 d . . .
N21 N 0.656(2) 0.8919(18) 0.5926(13) 0.015(5) Uani 1 1 d . . .
N22 N 0.616(2) 1.0100(17) 0.6340(16) 0.026(6) Uani 1 1 d D . .
N23 N 0.559(2) 0.9117(19) 0.7474(13) 0.016(5) Uani 1 1 d . . .
N24 N 0.617(3) 0.785(2) 0.7103(16) 0.030(7) Uani 1 1 d . . .
C1 C 0.763(3) 1.114(2) 0.6916(15) 0.014(6) Uani 1 1 d . . .
C2 C 0.703(3) 1.112(3) 0.8036(17) 0.021(7) Uani 1 1 d . . .
H2 H 0.6646 1.1690 0.8180 0.026 Uiso 1 1 calc R . .
C3 C 0.616(3) 1.097(2) 0.7609(17) 0.020(7) Uani 1 1 d . . .
H3 H 0.5353 1.1497 0.7533 0.024 Uiso 1 1 calc R . .
C4 C 0.701(3) 0.953(2) 0.8674(17) 0.018(6) Uani 1 1 d . . .
C5 C 0.888(3) 1.147(2) 0.7662(17) 0.018(6) Uani 1 1 d . . .
H5A H 0.9101 1.1841 0.7212 0.022 Uiso 1 1 calc R . .
H5B H 0.8661 1.1887 0.7940 0.022 Uiso 1 1 calc R . .
C6 C 0.823(3) 1.004(2) 0.9247(17) 0.018(6) Uani 1 1 d . . .
H6A H 0.8034 0.9619 0.9685 0.022 Uiso 1 1 calc R . .
H6B H 0.8017 1.0695 0.9264 0.022 Uiso 1 1 calc R . .
C7 C 1.086(3) 1.016(2) 0.7754(17) 0.019(6) Uani 1 1 d . . .
C8 C 1.145(2) 0.930(2) 0.8979(15) 0.009(5) Uani 1 1 d . . .
H8 H 1.1990 0.9367 0.9279 0.011 Uiso 1 1 calc R . .
C9 C 1.018(2) 1.014(2) 0.8837(14) 0.008(5) Uani 1 1 d . . .
H9 H 1.0146 1.0663 0.9004 0.010 Uiso 1 1 calc R . .
C10 C 1.012(3) 0.857(2) 0.9458(16) 0.015(6) Uani 1 1 d . . .
C11 C 1.301(3) 0.901(2) 0.8120(18) 0.019(7) Uani 1 1 d . . .
H11A H 1.3104 0.9419 0.7641 0.022 Uiso 1 1 calc R . .
H11B H 1.3549 0.8995 0.8462 0.022 Uiso 1 1 calc R . .
C12 C 1.240(2) 0.742(2) 0.9688(14) 0.008(5) Uani 1 1 d . . .
H12A H 1.2996 0.7595 0.9830 0.010 Uiso 1 1 calc R . .
H12B H 1.2228 0.6965 1.0119 0.010 Uiso 1 1 calc R . .
C13 C 1.353(3) 0.779(2) 0.7553(17) 0.018(6) Uani 1 1 d . . .
C14 C 1.430(3) 0.621(2) 0.8595(16) 0.014(6) Uani 1 1 d . . .
H14 H 1.5150 0.5829 0.8755 0.017 Uiso 1 1 calc R . .
C15 C 1.376(3) 0.713(2) 0.8814(18) 0.021(7) Uani 1 1 d . . .
H15 H 1.4357 0.7158 0.9102 0.026 Uiso 1 1 calc R . .
C16 C 1.287(2) 0.601(2) 0.9319(15) 0.010(5) Uani 1 1 d . . .
C17 C 1.430(3) 0.624(2) 0.7309(15) 0.012(6) Uani 1 1 d . . .
H17A H 1.4358 0.6713 0.6845 0.015 Uiso 1 1 calc R . .
H17B H 1.5067 0.5672 0.7478 0.015 Uiso 1 1 calc R . .
C18 C 1.389(3) 0.464(2) 0.8913(16) 0.017(6) Uani 1 1 d . . .
H18A H 1.4731 0.4321 0.8875 0.020 Uiso 1 1 calc R . .
H18B H 1.3740 0.4215 0.9368 0.020 Uiso 1 1 calc R . .
C19 C 1.265(3) 0.635(2) 0.6624(18) 0.022(7) Uani 1 1 d . . .
C20 C 1.254(3) 0.482(2) 0.7231(18) 0.022(7) Uani 1 1 d . . .
H20 H 1.2855 0.4275 0.7056 0.026 Uiso 1 1 calc R . .
C21 C 1.357(3) 0.484(2) 0.7637(17) 0.018(6) Uani 1 1 d . . .
H21 H 1.4350 0.4338 0.7635 0.022 Uiso 1 1 calc R . .
C22 C 1.218(3) 0.458(2) 0.8392(16) 0.013(6) Uani 1 1 d . . .
C23 C 1.130(3) 0.595(3) 0.6015(18) 0.020(7) Uani 1 1 d . . .
H23A H 1.1492 0.6394 0.5589 0.024 Uiso 1 1 calc R . .
H23B H 1.1530 0.5305 0.5974 0.024 Uiso 1 1 calc R . .
C24 C 1.071(2) 0.448(2) 0.7691(16) 0.012(6) Uani 1 1 d . . .
H24A H 1.0475 0.4207 0.8163 0.015 Uiso 1 1 calc R . .
H24B H 1.0858 0.3998 0.7474 0.015 Uiso 1 1 calc R . .
C25 C 0.925(3) 0.733(2) 0.5685(16) 0.015(6) Uani 1 1 d . . .
C26 C 0.813(3) 0.648(2) 0.6288(17) 0.020(7) Uani 1 1 d . . .
H26 H 0.7647 0.6289 0.6048 0.024 Uiso 1 1 calc R . .
C27 C 0.947(3) 0.573(2) 0.6480(17) 0.017(6) Uani 1 1 d . . .
H27 H 0.9614 0.5144 0.6365 0.021 Uiso 1 1 calc R . .
C28 C 0.878(3) 0.583(2) 0.7547(16) 0.015(6) Uani 1 1 d . . .
C29 C 0.706(2) 0.832(2) 0.5500(16) 0.016(6) Uani 1 1 d . . .
H29A H 0.7204 0.8744 0.5044 0.019 Uiso 1 1 calc R . .
H29B H 0.6468 0.8103 0.5396 0.019 Uiso 1 1 calc R . .
C30 C 0.658(3) 0.687(3) 0.7163(18) 0.023(7) Uani 1 1 d . . .
H30A H 0.6057 0.6831 0.6841 0.027 Uiso 1 1 calc R . .
H30B H 0.6531 0.6447 0.7650 0.027 Uiso 1 1 calc R . .
C31 C 0.681(3) 0.974(3) 0.5889(16) 0.020(7) Uani 1 1 d . . .
C32 C 0.539(3) 0.962(2) 0.6673(16) 0.018(6) Uani 1 1 d . . .
H32 H 0.4558 1.0083 0.6502 0.021 Uiso 1 1 calc R . .
C33 C 0.572(3) 0.874(3) 0.6438(18) 0.023(7) Uani 1 1 d . . .
H33 H 0.5015 0.8771 0.6198 0.027 Uiso 1 1 calc R . .
C34 C 0.601(2) 0.806(2) 0.7696(14) 0.007(5) Uani 1 1 d . . .
C35 C 0.601(3) 1.1076(18) 0.6314(13) 0.021(7) Uani 1 1 d DU . .
H35A H 0.5165 1.1479 0.6280 0.025 Uiso 1 1 calc R . .
H35B H 0.6290 1.1417 0.5881 0.025 Uiso 1 1 calc R . .
C36 C 0.535(2) 0.962(2) 0.7975(15) 0.012(6) Uani 1 1 d . . .
H36A H 0.4578 1.0180 0.7812 0.014 Uiso 1 1 calc R . .
H36B H 0.5303 0.9145 0.8443 0.014 Uiso 1 1 calc R . .

loop_
_atom_site_aniso_label
_atom_site_aniso_U_11
_atom_site_aniso_U_22
_atom_site_aniso_U_33
_atom_site_aniso_U_23
_atom_site_aniso_U_13
_atom_site_aniso_U_12
Gd1 0.0135(7) 0.0169(7) 0.0136(7) -0.0047(6) 0.0019(5) -0.0073(6)
Gd2 0.0136(7) 0.0142(7) 0.0125(7) -0.0032(6) 0.0012(5) -0.0051(6)
Re1 0.0181(10) 0.0149(10) 0.0174(10) -0.0056(8) 0.0029(7) -0.0070(7)
Re2 0.0179(6) 0.0215(6) 0.0183(6) -0.0095(5) 0.0020(5) -0.0090(5)
Re3 0.0132(6) 0.0180(6) 0.0217(7) -0.0082(5) 0.0035(5) -0.0052(5)
Re4 0.0284(7) 0.0231(7) 0.0231(7) -0.0116(6) 0.0074(5) -0.0150(6)
Re5 0.0217(7) 0.0218(7) 0.0249(7) -0.0094(6) 0.0052(5) -0.0084(5)
Re6 0.0300(8) 0.0270(8) 0.0258(8) -0.0063(6) 0.0050(6) -0.0100(6)
O1 0.017(10) 0.012(10) 0.017(10) -0.007(8) 0.006(8) -0.007(8)
O2 0.014(8) 0.013(7) 0.035(9) -0.010(6) 0.006(6) -0.011(6)
O3 0.020(8) 0.025(8) 0.014(8) -0.002(6) 0.002(6) -0.011(6)
O4 0.014(10) 0.014(10) 0.026(11) -0.004(9) 0.014(9) -0.009(8)
O5 0.026(11) 0.015(10) 0.017(11) 0.000(9) -0.005(9) -0.008(9)
O6 0.019(10) 0.014(10) 0.016(10) -0.009(8) 0.003(8) -0.006(8)
O7 0.032(12) 0.031(12) 0.022(12) -0.003(10) 0.000(10) -0.019(10)
O8 0.032(7) 0.032(7) 0.032(7) -0.013(3) 0.0042(13) -0.013(3)
O9 0.009(4) 0.009(4) 0.009(4) -0.0029(18) 0.0016(11) -0.0037(18)
O10 0.034(13) 0.026(12) 0.016(11) -0.006(10) -0.005(9) -0.001(10)
O11 0.034(12) 0.023(11) 0.025(12) -0.009(10) 0.013(10) -0.021(10)
O12 0.020(11) 0.033(12) 0.007(10) -0.011(9) 0.001(8) -0.002(9)
O13 0.040(14) 0.018(12) 0.051(16) -0.008(11) 0.005(12) -0.014(10)
O14 0.063(19) 0.062(19) 0.07(2) -0.030(16) 0.001(16) -0.015(15)
O15 0.09(2) 0.039(15) 0.055(17) -0.013(13) 0.013(15) -0.047(15)
O16 0.08(2) 0.07(2) 0.07(2) -0.046(17) -0.005(17) -0.019(17)
O17 0.033(13) 0.029(12) 0.035(13) -0.011(11) 0.004(10) -0.018(10)
O18 0.008(10) 0.026(12) 0.050(15) -0.021(11) -0.011(10) 0.001(9)
O19 0.027(11) 0.015(10) 0.033(12) -0.002(9) -0.002(10) -0.013(9)
O20 0.039(7) 0.039(7) 0.039(7) -0.015(3) 0.0048(13) -0.016(3)
O21 0.028(12) 0.039(13) 0.020(11) -0.009(10) -0.003(9) -0.024(10)
O22 0.013(10) 0.015(11) 0.037(13) -0.009(10) -0.002(9) 0.006(8)
O23 0.016(10) 0.020(11) 0.030(12) -0.010(9) 0.016(9) -0.011(9)
O24 0.018(6) 0.022(6) 0.021(6) -0.010(4) 0.006(4) -0.004(4)
O25 0.018(4) 0.018(4) 0.017(4) -0.007(4) 0.001(4) -0.002(4)
O26 0.013(3) 0.013(3) 0.013(3) -0.0054(13) 0.0017(8) -0.0053(13)
O27 0.019(4) 0.018(4) 0.017(4) -0.006(4) 0.001(4) -0.001(4)
O28 0.026(12) 0.029(12) 0.028(12) -0.020(10) -0.004(9) -0.006(10)
O29 0.058(16) 0.025(13) 0.053(16) -0.011(12) 0.017(13) -0.023(12)
O30 0.034(13) 0.050(15) 0.047(15) -0.024(13) -0.001(11) -0.026(12)
O31 0.024(8) 0.031(9) 0.018(8) -0.013(7) -0.002(6) 0.002(7)
O32 0.022(11) 0.018(11) 0.020(11) -0.001(9) -0.004(9) -0.004(9)
O33 0.033(12) 0.041(14) 0.014(11) -0.011(10) 0.013(9) -0.016(11)
O34 0.027(11) 0.019(11) 0.008(10) 0.002(8) -0.006(8) -0.006(9)
O35 0.028(9) 0.028(9) 0.026(8) -0.018(7) 0.013(7) -0.005(7)
O36 0.013(11) 0.042(14) 0.047(15) -0.009(12) -0.009(10) -0.013(10)
O37 0.044(14) 0.043(14) 0.025(12) -0.019(11) 0.009(11) -0.018(12)
O38 0.030(12) 0.018(11) 0.035(13) -0.014(10) 0.012(10) 0.007(9)
O39 0.09(2) 0.11(3) 0.07(2) -0.004(18) -0.016(18) -0.05(2)
O40 0.036(16) 0.10(2) 0.08(2) 0.016(16) 0.025(15) -0.031(16)
O41 0.054(16) 0.058(17) 0.055(17) -0.036(14) 0.030(13) -0.036(14)
O42 0.059(18) 0.065(19) 0.07(2) -0.021(16) 0.031(16) -0.018(15)
O43 0.042(10) 0.068(11) 0.050(11) -0.029(8) -0.009(7) -0.024(8)
N1 0.012(6) 0.011(6) 0.010(6) -0.008(4) 0.001(4) -0.001(4)
N2 0.017(7) 0.018(7) 0.015(7) -0.006(5) 0.005(4) -0.005(5)
N3 0.014(8) 0.018(9) 0.014(9) -0.002(7) 0.004(7) -0.010(7)
N4 0.012(11) 0.015(12) 0.016(12) 0.000(10) -0.004(9) -0.003(9)
N5 0.030(14) 0.014(12) 0.022(13) -0.004(10) -0.003(11) -0.006(11)
N6 0.020(9) 0.012(8) 0.019(9) -0.003(7) 0.006(7) -0.010(7)
N7 0.017(12) 0.019(12) 0.012(12) 0.000(10) 0.007(10) -0.007(10)
N8 0.023(13) 0.022(13) 0.017(13) -0.009(11) -0.003(10) 0.002(10)
N9 0.005(11) 0.018(12) 0.032(14) -0.003(11) 0.005(10) -0.004(9)
N10 0.014(11) 0.025(13) 0.014(12) -0.008(10) 0.000(9) -0.008(10)
N11 0.022(9) 0.020(9) 0.022(9) -0.005(7) 0.003(7) -0.015(7)
N12 0.019(12) 0.013(11) 0.020(12) -0.008(10) 0.005(10) -0.009(10)
N13 0.016(12) 0.021(12) 0.013(11) -0.006(10) 0.002(9) -0.013(10)
N14 0.011(8) 0.017(8) 0.010(8) -0.001(7) -0.001(6) -0.007(7)
N15 0.017(12) 0.030(14) 0.008(12) 0.003(10) 0.005(10) 0.000(11)
N16 0.021(12) 0.009(11) 0.014(12) -0.001(9) 0.008(10) -0.003(9)
N17 0.011(6) 0.010(6) 0.012(6) -0.005(4) -0.002(4) -0.004(4)
N18 0.018(12) 0.016(12) 0.023(13) -0.008(10) 0.007(10) -0.012(10)
N19 0.019(12) 0.030(14) 0.015(12) -0.010(11) 0.008(10) -0.012(11)
N20 0.023(13) 0.030(14) 0.020(13) -0.018(11) 0.008(10) -0.020(11)
N21 0.013(11) 0.012(11) 0.014(12) 0.001(9) 0.003(9) -0.007(9)
N22 0.018(13) 0.025(14) 0.026(14) -0.016(12) 0.008(11) 0.004(10)
N23 0.017(8) 0.020(9) 0.010(8) -0.007(7) 0.003(7) -0.007(7)
N24 0.021(13) 0.044(16) 0.025(14) -0.005(12) 0.003(11) -0.020(12)
C1 0.012(9) 0.015(9) 0.009(9) -0.003(7) 0.000(7) -0.003(7)
C2 0.024(15) 0.026(15) 0.019(14) -0.012(12) 0.001(12) -0.013(12)
C3 0.020(8) 0.019(8) 0.019(8) -0.005(5) 0.005(5) -0.010(5)
C4 0.017(8) 0.018(8) 0.018(8) -0.010(5) 0.003(5) -0.004(5)
C5 0.021(10) 0.016(9) 0.016(9) -0.009(7) 0.008(7) -0.003(7)
C6 0.017(9) 0.022(10) 0.019(10) -0.004(7) 0.000(7) -0.014(8)
C7 0.022(10) 0.018(9) 0.020(10) -0.005(7) 0.007(7) -0.015(8)
C8 0.006(8) 0.010(9) 0.008(9) 0.000(7) 0.000(7) -0.003(7)
C9 0.010(7) 0.007(7) 0.007(7) -0.004(6) -0.002(5) -0.003(6)
C10 0.017(9) 0.015(9) 0.012(9) -0.005(7) 0.006(7) -0.006(7)
C11 0.013(13) 0.009(13) 0.025(15) -0.004(11) 0.005(11) 0.001(10)
C12 0.011(7) 0.007(7) 0.006(7) -0.004(5) 0.000(4) -0.002(5)
C13 0.013(9) 0.016(9) 0.019(10) -0.004(7) 0.001(7) -0.003(7)
C14 0.012(7) 0.015(7) 0.014(7) -0.004(5) 0.002(4) -0.007(5)
C15 0.022(10) 0.024(10) 0.019(10) -0.009(8) 0.005(7) -0.010(8)
C16 0.006(7) 0.012(8) 0.009(8) -0.002(6) 0.002(6) -0.005(6)
C17 0.014(9) 0.008(9) 0.012(9) -0.001(7) 0.009(7) -0.004(7)
C18 0.013(13) 0.016(14) 0.012(13) -0.008(11) 0.000(10) 0.004(11)
C19 0.023(8) 0.020(8) 0.020(8) -0.007(5) 0.004(5) -0.008(5)
C20 0.032(16) 0.011(13) 0.024(15) -0.001(11) 0.007(13) -0.015(12)
C21 0.016(13) 0.016(14) 0.015(14) -0.006(11) -0.004(11) 0.001(11)
C22 0.014(7) 0.013(7) 0.012(7) -0.006(5) 0.003(4) -0.005(5)
C23 0.015(13) 0.026(15) 0.021(15) -0.019(13) 0.008(11) -0.001(11)
C24 0.012(12) 0.012(13) 0.013(13) -0.004(10) 0.001(10) -0.007(10)
C25 0.012(13) 0.026(15) 0.015(13) -0.011(12) 0.005(10) -0.012(11)
C26 0.019(10) 0.018(10) 0.017(10) -0.002(7) 0.007(7) -0.007(7)
C27 0.018(7) 0.018(7) 0.019(8) -0.007(5) 0.001(5) -0.010(5)
C28 0.014(7) 0.015(7) 0.016(7) -0.004(5) 0.002(5) -0.007(5)
C29 0.008(12) 0.024(14) 0.016(13) -0.004(11) 0.001(10) -0.010(11)
C30 0.026(10) 0.026(10) 0.017(10) -0.008(8) 0.002(7) -0.013(8)
C31 0.015(13) 0.031(16) 0.009(13) -0.007(12) 0.005(11) -0.008(12)
C32 0.017(9) 0.019(9) 0.012(9) -0.005(7) 0.005(7) -0.003(7)
C33 0.019(10) 0.027(10) 0.021(10) -0.008(8) 0.010(8) -0.011(8)
C34 0.007(5) 0.007(5) 0.007(5) -0.003(2) 0.0011(12) -0.003(2)
C35 0.019(8) 0.022(8) 0.017(8) -0.008(5) 0.004(5) -0.004(5)
C36 0.012(7) 0.013(7) 0.011(7) -0.006(5) 0.001(4) -0.005(5)

loop_
_atom_type_symbol
_atom_type_description
_atom_type_scat_dispersion_real
_atom_type_scat_dispersion_imag
_atom_type_scat_source
C C 0.0033 0.0016 'International Tables Vol C Tables 4.2.6.8 and 6.1.1.4'
H H 0.0000 0.0000 'International Tables Vol C Tables 4.2.6.8 and 6.1.1.4'
N N 0.0061 0.0033 'International Tables Vol C Tables 4.2.6.8 and 6.1.1.4'
O O 0.0106 0.0060 'International Tables Vol C Tables 4.2.6.8 and 6.1.1.4'
Gd Gd -0.1653 3.9035 'International Tables Vol C Tables 4.2.6.8 and 6.1.1.4'
Re Re -1.0185 7.2310 'International Tables Vol C Tables 4.2.6.8 and 6.1.1.4'

loop_
_geom_angle_atom_site_label_1
_geom_angle_atom_site_label_2
_geom_angle_atom_site_label_3
_geom_angle
_geom_angle_site_symmetry_1
_geom_angle_site_symmetry_3
_geom_angle_publ_flag
O9 Gd1 O3 136.5(7) 2_776 . ?
O9 Gd1 O21 75.0(7) 2_776 . ?
O3 Gd1 O21 146.6(8) . . ?
O9 Gd1 O22 82.3(8) 2_776 . ?
O3 Gd1 O22 104.8(8) . . ?
O21 Gd1 O22 87.9(9) . . ?
O9 Gd1 O17 69.5(8) 2_776 . ?
O3 Gd1 O17 72.6(8) . . ?
O21 Gd1 O17 140.4(8) . . ?
O22 Gd1 O17 70.9(9) . . ?
O9 Gd1 O23 75.3(7) 2_776 . ?
O3 Gd1 O23 79.5(8) . . ?
O21 Gd1 O23 104.7(9) . . ?
O22 Gd1 O23 150.2(8) . . ?
O17 Gd1 O23 82.9(8) . . ?
O9 Gd1 O1 136.9(7) 2_776 . ?
O3 Gd1 O1 82.6(7) . . ?
O21 Gd1 O1 73.9(8) . . ?
O22 Gd1 O1 67.6(8) . . ?
O17 Gd1 O1 123.3(8) . . ?
O23 Gd1 O1 141.5(7) . . ?
O9 Gd1 O13 127.3(9) 2_776 . ?
O3 Gd1 O13 74.9(9) . . ?
O21 Gd1 O13 75.2(9) . . ?
O22 Gd1 O13 138.2(9) . . ?
O17 Gd1 O13 141.7(9) . . ?
O23 Gd1 O13 71.6(8) . . ?
O1 Gd1 O13 71.0(8) . . ?
O2 Gd2 O32 146.9(8) . . ?
O2 Gd2 O28 94.8(8) . . ?
O32 Gd2 O28 89.9(8) . . ?
O2 Gd2 O34 92.7(7) . . ?
O32 Gd2 O34 100.8(8) . . ?
O28 Gd2 O34 147.3(9) . . ?
O2 Gd2 O8 144.4(9) . 2_767 ?
O32 Gd2 O8 68.6(9) . 2_767 ?
O28 Gd2 O8 85.6(10) . 2_767 ?
O34 Gd2 O8 70.3(9) . 2_767 ?
O2 Gd2 O24 72.4(8) . . ?
O32 Gd2 O24 139.1(8) . . ?
O28 Gd2 O24 70.5(8) . . ?
O34 Gd2 O24 81.6(8) . . ?
O8 Gd2 O24 74.2(9) 2_767 . ?
O2 Gd2 O33 77.5(8) . . ?
O32 Gd2 O33 78.9(8) . . ?
O28 Gd2 O33 142.2(9) . . ?
O34 Gd2 O33 70.5(8) . . ?
O8 Gd2 O33 121.9(10) 2_767 . ?
O24 Gd2 O33 137.6(8) . . ?
O2 Gd2 O4 77.8(7) . . ?
O32 Gd2 O4 73.1(8) . . ?
O28 Gd2 O4 70.4(8) . . ?
O34 Gd2 O4 142.3(8) . . ?
O8 Gd2 O4 134.4(9) 2_767 . ?
O24 Gd2 O4 127.7(8) . . ?
O33 Gd2 O4 71.8(8) . . ?
O14 Re1 O16 106.1(19) . . ?
O14 Re1 O15 107.2(18) . . ?
O16 Re1 O15 108.6(18) . . ?
O14 Re1 O13 111.9(17) . . ?
O16 Re1 O13 108.8(17) . . ?
O15 Re1 O13 113.9(13) . . ?
O19 Re2 O18 109.1(12) . . ?
O19 Re2 O17 111.8(12) . . ?
O18 Re2 O17 108.3(11) . . ?
O19 Re2 O20 112.1(13) . . ?
O18 Re2 O20 107.7(13) . . ?
O17 Re2 O20 107.6(13) . . ?
O26 Re3 O27 103.6(10) . . ?
O26 Re3 O25 105.4(10) . . ?
O27 Re3 O25 109.3(10) . . ?
O26 Re3 O24 116.1(10) . . ?
O27 Re3 O24 109.9(10) . . ?
O25 Re3 O24 112.0(11) . . ?
O31 Re4 O30 109.9(13) . . ?
O31 Re4 O29 107.6(13) . . ?
O30 Re4 O29 110.5(15) . . ?
O31 Re4 O28 112.5(12) . . ?
O30 Re4 O28 109.0(13) . . ?
O29 Re4 O28 107.4(13) . . ?
O37 Re5 O38 109.2(13) . . ?
O37 Re5 O35 110.2(13) . . ?
O38 Re5 O35 109.6(11) . . ?
O37 Re5 O36 109.6(13) . . ?
O38 Re5 O36 111.0(13) . . ?
O35 Re5 O36 107.2(12) . . ?
O41 Re6 O42 110.4(16) . . ?
O41 Re6 O39 106.5(18) . . ?
O42 Re6 O39 106(2) . . ?
O41 Re6 O40 109.7(16) . . ?
O42 Re6 O40 112(2) . . ?
O39 Re6 O40 112(2) . . ?
C1 O1 Gd1 156(2) . . ?
C4 O2 Gd2 157(2) . . ?
C7 O3 Gd1 154(2) . . ?
C10 O4 Gd2 156(2) . . ?
C22 O8 Gd2 139(2) . 2_767 ?
C25 O9 Gd1 158(2) . 2_776 ?
Re1 O13 Gd1 145.6(16) . . ?
Re2 O17 Gd1 161.6(14) . . ?
Re3 O24 Gd2 159.4(13) . . ?
Re4 O28 Gd2 148.4(13) . . ?
C1 N1 C35 124(2) . . ?
C1 N1 C3 111(2) . . ?
C35 N1 C3 125(2) . . ?
C1 N2 C2 113(3) . . ?
C1 N2 C5 124(3) . . ?
C2 N2 C5 122(3) . . ?
C4 N3 C2 115(3) . . ?
C4 N3 C6 123(3) . . ?
C2 N3 C6 120(3) . . ?
C36 N4 C4 124(3) . . ?
C36 N4 C3 125(2) . . ?
C4 N4 C3 110(2) . . ?
C7 N5 C5 123(3) . . ?
C7 N5 C9 109(3) . . ?
C5 N5 C9 123(3) . . ?
C7 N6 C8 113(3) . . ?
C7 N6 C11 125(3) . . ?
C8 N6 C11 122(2) . . ?
C10 N7 C8 112(2) . . ?
C10 N7 C12 131(2) . . ?
C8 N7 C12 116(2) . . ?
C10 N8 C9 114(3) . . ?
C10 N8 C6 121(3) . . ?
C9 N8 C6 124(3) . . ?
C15 N9 C13 116(3) . . ?
C15 N9 C11 123(3) . . ?
C13 N9 C11 118(3) . . ?
C13 N10 C17 120(2) . . ?
C13 N10 C14 114(3) . . ?
C17 N10 C14 125(2) . . ?
C16 N11 C14 111(3) . . ?
C16 N11 C18 124(3) . . ?
C14 N11 C18 125(3) . . ?
C16 N12 C12 125(3) . . ?
C16 N12 C15 112(3) . . ?
C12 N12 C15 118(2) . . ?
C19 N13 C17 123(3) . . ?
C19 N13 C21 112(2) . . ?
C17 N13 C21 122(2) . . ?
C19 N14 C23 125(3) . . ?
C19 N14 C20 106(2) . . ?
C23 N14 C20 123(3) . . ?
C22 N15 C24 123(3) . . ?
C22 N15 C20 110(3) . . ?
C24 N15 C20 128(3) . . ?
C22 N16 C21 113(3) . . ?
C22 N16 C18 124(3) . . ?
C21 N16 C18 123(3) . . ?
C25 N17 C23 129(3) . . ?
C25 N17 C27 110(2) . . ?
C23 N17 C27 121(2) . . ?
C25 N18 C26 112(3) . . ?
C25 N18 C29 126(3) . . ?
C26 N18 C29 120(2) . . ?
C28 N19 C30 123(3) . . ?
C28 N19 C26 112(3) . . ?
C30 N19 C26 125(3) . . ?
C28 N20 C27 115(3) . . ?
C28 N20 C24 119(3) . . ?
C27 N20 C24 121(3) . . ?
C31 N21 C29 125(2) . . ?
C31 N21 C33 112(3) . . ?
C29 N21 C33 123(2) . . ?
C31 N22 C32 115(3) . . ?
C31 N22 C35 120(3) . . ?
C32 N22 C35 123(3) . . ?
C34 N23 C36 123(2) . . ?
C34 N23 C32 110(2) . . ?
C36 N23 C32 127(2) . . ?
C34 N24 C30 121(3) . . ?
C34 N24 C33 113(3) . . ?
C30 N24 C33 126(3) . . ?
O1 C1 N1 127(3) . . ?
O1 C1 N2 123(3) . . ?
N1 C1 N2 109(2) . . ?
N3 C2 N2 114(3) . . ?
N3 C2 C3 102(3) . . ?
N2 C2 C3 100(2) . . ?
N3 C2 H2 113.0 . . ?
N2 C2 H2 113.0 . . ?
C3 C2 H2 113.0 . . ?
N1 C3 N4 113(3) . . ?
N1 C3 C2 105(2) . . ?
N4 C3 C2 105(3) . . ?
N1 C3 H3 110.9 . . ?
N4 C3 H3 110.9 . . ?
C2 C3 H3 110.9 . . ?
O2 C4 N3 123(3) . . ?
O2 C4 N4 129(3) . . ?
N3 C4 N4 108(3) . . ?
N5 C5 N2 111(3) . . ?
N5 C5 H5A 109.4 . . ?
N2 C5 H5A 109.4 . . ?
N5 C5 H5B 109.4 . . ?
N2 C5 H5B 109.4 . . ?
H5A C5 H5B 108.0 . . ?
N3 C6 N8 114(3) . . ?
N3 C6 H6A 108.8 . . ?
N8 C6 H6A 108.8 . . ?
N3 C6 H6B 108.8 . . ?
N8 C6 H6B 108.8 . . ?
H6A C6 H6B 107.7 . . ?
O3 C7 N6 126(3) . . ?
O3 C7 N5 123(3) . . ?
N6 C7 N5 111(3) . . ?
N6 C8 N7 115(2) . . ?
N6 C8 C9 102(2) . . ?
N7 C8 C9 104(2) . . ?
N6 C8 H8 111.7 . . ?
N7 C8 H8 111.7 . . ?
C9 C8 H8 111.7 . . ?
N8 C9 N5 112(2) . . ?
N8 C9 C8 102(2) . . ?
N5 C9 C8 104(2) . . ?
N8 C9 H9 112.6 . . ?
N5 C9 H9 112.6 . . ?
C8 C9 H9 112.6 . . ?
O4 C10 N8 129(3) . . ?
O4 C10 N7 123(3) . . ?
N8 C10 N7 108(3) . . ?
N9 C11 N6 112(2) . . ?
N9 C11 H11A 109.1 . . ?
N6 C11 H11A 109.1 . . ?
N9 C11 H11B 109.1 . . ?
N6 C11 H11B 109.1 . . ?
H11A C11 H11B 107.9 . . ?
N12 C12 N7 113(2) . . ?
N12 C12 H12A 109.0 . . ?
N7 C12 H12A 109.0 . . ?
N12 C12 H12B 109.1 . . ?
N7 C12 H12B 109.1 . . ?
H12A C12 H12B 107.8 . . ?
O5 C13 N9 132(3) . . ?
O5 C13 N10 125(3) . . ?
N9 C13 N10 104(3) . . ?
N11 C14 N10 116(2) . . ?
N11 C14 C15 105(2) . . ?
N10 C14 C15 100(2) . . ?
N11 C14 H14 111.7 . . ?
N10 C14 H14 111.7 . . ?
C15 C14 H14 113.0 . . ?
N9 C15 N12 113(3) . . ?
N9 C15 C14 106(3) . . ?
N12 C15 C14 102(2) . . ?
N9 C15 H15 112.0 . . ?
N12 C15 H15 112.0 . . ?
C14 C15 H15 112.0 . . ?
O6 C16 N11 126(3) . . ?
O6 C16 N12 123(3) . . ?
N11 C16 N12 111(2) . . ?
N13 C17 N10 114(2) . . ?
N13 C17 H17A 108.8 . . ?
N10 C17 H17A 108.8 . . ?
N13 C17 H17B 108.8 . . ?
N10 C17 H17B 108.8 . . ?
H17A C17 H17B 107.7 . . ?
N16 C18 N11 115(2) . . ?
N16 C18 H18A 108.5 . . ?
N11 C18 H18A 108.5 . . ?
N16 C18 H18B 108.5 . . ?
N11 C18 H18B 108.5 . . ?
H18A C18 H18B 107.5 . . ?
O7 C19 N13 124(3) . . ?
O7 C19 N14 124(3) . . ?
N13 C19 N14 112(3) . . ?
N15 C20 N14 114(3) . . ?
N15 C20 C21 104(3) . . ?
N14 C20 C21 108(2) . . ?
N15 C20 H20 110.2 . . ?
N14 C20 H20 110.2 . . ?
C21 C20 H20 110.2 . . ?
N16 C21 N13 114(3) . . ?
N16 C21 C20 102(3) . . ?
N13 C21 C20 100(2) . . ?
N16 C21 H21 113.0 . . ?
N13 C21 H21 113.0 . . ?
C20 C21 H21 113.0 . . ?
N16 C22 N15 111(3) . . ?
N16 C22 O8 127(3) . . ?
N15 C22 O8 122(3) . . ?
N17 C23 N14 115(3) . . ?
N17 C23 H23A 108.6 . . ?
N14 C23 H23A 108.6 . . ?
N17 C23 H23B 108.6 . . ?
N14 C23 H23B 108.6 . . ?
H23A C23 H23B 107.6 . . ?
N15 C24 N20 113(2) . . ?
N15 C24 H24A 109.0 . . ?
N20 C24 H24A 109.0 . . ?
N15 C24 H24B 109.0 . . ?
N20 C24 H24B 109.0 . . ?
H24A C24 H24B 107.8 . . ?
O9 C25 N18 126(3) . . ?
O9 C25 N17 122(3) . . ?
N18 C25 N17 111(3) . . ?
N18 C26 N19 111(3) . . ?
N18 C26 C27 104(2) . . ?
N19 C26 C27 101(2) . . ?
N18 C26 H26 113.1 . . ?
N19 C26 H26 113.1 . . ?
C27 C26 H26 113.1 . . ?
N20 C27 N17 115(2) . . ?
N20 C27 C26 104(3) . . ?
N17 C27 C26 102(2) . . ?
N20 C27 H27 111.8 . . ?
N17 C27 H27 111.8 . . ?
C26 C27 H27 111.8 . . ?
O10 C28 N20 129(3) . . ?
O10 C28 N19 123(3) . . ?
N20 C28 N19 108(3) . . ?
N21 C29 N18 114(2) . . ?
N21 C29 H29A 108.7 . . ?
N18 C29 H29A 108.7 . . ?
N21 C29 H29B 108.8 . . ?
N18 C29 H29B 108.8 . . ?
H29A C29 H29B 107.6 . . ?
N24 C30 N19 116(3) . . ?
N24 C30 H30A 108.4 . . ?
N19 C30 H30A 108.4 . . ?
N24 C30 H30B 108.4 . . ?
N19 C30 H30B 108.4 . . ?
H30A C30 H30B 107.4 . . ?
O11 C31 N22 132(3) . . ?
O11 C31 N21 122(3) . . ?
N22 C31 N21 106(3) . . ?
N22 C32 N23 116(3) . . ?
N22 C32 C33 105(2) . . ?
N23 C32 C33 104(2) . . ?
N22 C32 H32 110.5 . . ?
N23 C32 H32 110.5 . . ?
C33 C32 H32 110.5 . . ?
N24 C33 N21 117(3) . . ?
N24 C33 C32 104(3) . . ?
N21 C33 C32 102(3) . . ?
N24 C33 H33 111.0 . . ?
N21 C33 H33 111.0 . . ?
C32 C33 H33 111.0 . . ?
O12 C34 N24 127(3) . . ?
O12 C34 N23 124(3) . . ?
N24 C34 N23 109(2) . . ?
N22 C35 N1 115(2) . . ?
N22 C35 H35A 108.6 . . ?
N1 C35 H35A 108.6 . . ?
N22 C35 H35B 108.6 . . ?
N1 C35 H35B 108.6 . . ?
H35A C35 H35B 107.6 . . ?
N4 C36 N23 115(2) . . ?
N4 C36 H36A 108.5 . . ?
N23 C36 H36A 108.5 . . ?
N4 C36 H36B 108.5 . . ?
N23 C36 H36B 108.5 . . ?
H36A C36 H36B 107.5 . . ?

loop_
_geom_bond_atom_site_label_1
_geom_bond_atom_site_label_2
_geom_bond_distance
_geom_bond_site_symmetry_2
_geom_bond_publ_flag
Gd1 O9 2.323(19) 2_776 ?
Gd1 O3 2.34(2) . ?
Gd1 O21 2.36(2) . ?
Gd1 O22 2.37(2) . ?
Gd1 O17 2.38(2) . ?
Gd1 O23 2.40(2) . ?
Gd1 O1 2.40(2) . ?
Gd1 O13 2.46(2) . ?
Gd2 O2 2.29(2) . ?
Gd2 O32 2.36(2) . ?
Gd2 O28 2.37(2) . ?
Gd2 O34 2.37(2) . ?
Gd2 O8 2.38(3) 2_767 ?
Gd2 O24 2.38(2) . ?
Gd2 O33 2.42(2) . ?
Gd2 O4 2.43(2) . ?
Re1 O14 1.66(4) . ?
Re1 O16 1.71(4) . ?
Re1 O15 1.71(4) . ?
Re1 O13 1.82(3) . ?
Re2 O19 1.69(2) . ?
Re2 O18 1.70(2) . ?
Re2 O17 1.76(2) . ?
Re2 O20 1.82(3) . ?
Re3 O26 1.64(2) . ?
Re3 O27 1.71(2) . ?
Re3 O25 1.74(2) . ?
Re3 O24 1.76(2) . ?
Re4 O31 1.67(3) . ?
Re4 O30 1.71(3) . ?
Re4 O29 1.73(3) . ?
Re4 O28 1.74(2) . ?
Re5 O37 1.72(3) . ?
Re5 O38 1.74(2) . ?
Re5 O35 1.76(2) . ?
Re5 O36 1.77(3) . ?
Re6 O41 1.71(3) . ?
Re6 O42 1.73(4) . ?
Re6 O39 1.75(4) . ?
Re6 O40 1.79(3) . ?
O1 C1 1.23(4) . ?
O2 C4 1.29(4) . ?
O3 C7 1.25(4) . ?
O4 C10 1.20(4) . ?
O5 C13 1.15(4) . ?
O6 C16 1.26(3) . ?
O7 C19 1.22(4) . ?
O8 C22 1.38(4) . ?
O8 Gd2 2.38(3) 2_767 ?
O9 C25 1.22(4) . ?
O9 Gd1 2.323(19) 2_776 ?
O10 C28 1.24(4) . ?
O11 C31 1.21(4) . ?
O12 C34 1.24(3) . ?
N1 C1 1.32(4) . ?
N1 C35 1.45(4) . ?
N1 C3 1.45(4) . ?
N2 C1 1.36(4) . ?
N2 C2 1.45(4) . ?
N2 C5 1.48(4) . ?
N3 C4 1.35(4) . ?
N3 C2 1.43(4) . ?
N3 C6 1.45(4) . ?
N4 C36 1.40(4) . ?
N4 C4 1.40(4) . ?
N4 C3 1.46(4) . ?
N5 C7 1.37(4) . ?
N5 C5 1.43(4) . ?
N5 C9 1.48(4) . ?
N6 C7 1.33(4) . ?
N6 C8 1.44(4) . ?
N6 C11 1.49(4) . ?
N7 C10 1.36(4) . ?
N7 C8 1.46(4) . ?
N7 C12 1.52(4) . ?
N8 C10 1.36(4) . ?
N8 C9 1.43(4) . ?
N8 C6 1.48(4) . ?
N9 C15 1.38(4) . ?
N9 C13 1.39(4) . ?
N9 C11 1.48(4) . ?
N10 C13 1.41(4) . ?
N10 C17 1.45(4) . ?
N10 C14 1.47(4) . ?
N11 C16 1.34(4) . ?
N11 C14 1.42(4) . ?
N11 C18 1.44(4) . ?
N12 C16 1.36(4) . ?
N12 C12 1.40(4) . ?
N12 C15 1.44(4) . ?
N13 C19 1.33(4) . ?
N13 C17 1.43(4) . ?
N13 C21 1.48(4) . ?
N14 C19 1.41(4) . ?
N14 C23 1.42(4) . ?
N14 C20 1.46(4) . ?
N15 C22 1.36(4) . ?
N15 C24 1.42(4) . ?
N15 C20 1.45(4) . ?
N16 C22 1.33(4) . ?
N16 C21 1.43(4) . ?
N16 C18 1.44(4) . ?
N17 C25 1.36(4) . ?
N17 C23 1.41(4) . ?
N17 C27 1.47(4) . ?
N18 C25 1.33(4) . ?
N18 C26 1.41(4) . ?
N18 C29 1.48(4) . ?
N19 C28 1.41(4) . ?
N19 C30 1.47(4) . ?
N19 C26 1.48(4) . ?
N20 C28 1.33(4) . ?
N20 C27 1.44(4) . ?
N20 C24 1.49(4) . ?
N21 C31 1.41(4) . ?
N21 C29 1.46(4) . ?
N21 C33 1.47(4) . ?
N22 C31 1.33(4) . ?
N22 C32 1.43(4) . ?
N22 C35 1.45(4) . ?
N23 C34 1.41(4) . ?
N23 C36 1.46(4) . ?
N23 C32 1.49(4) . ?
N24 C34 1.36(4) . ?
N24 C30 1.37(5) . ?
N24 C33 1.45(4) . ?
C2 C3 1.55(4) . ?
C2 H2 0.9800 . ?
C3 H3 0.9800 . ?
C5 H5A 0.9700 . ?
C5 H5B 0.9700 . ?
C6 H6A 0.9700 . ?
C6 H6B 0.9700 . ?
C8 C9 1.55(4) . ?
C8 H8 0.9800 . ?
C9 H9 0.9800 . ?
C11 H11A 0.9700 . ?
C11 H11B 0.9700 . ?
C12 H12A 0.9700 . ?
C12 H12B 0.9700 . ?
C14 C15 1.57(4) . ?
C14 H14 0.9800 . ?
C15 H15 0.9800 . ?
C17 H17A 0.9700 . ?
C17 H17B 0.9700 . ?
C18 H18A 0.9700 . ?
C18 H18B 0.9700 . ?
C20 C21 1.56(4) . ?
C20 H20 0.9800 . ?
C21 H21 0.9800 . ?
C23 H23A 0.9700 . ?
C23 H23B 0.9700 . ?
C24 H24A 0.9700 . ?
C24 H24B 0.9700 . ?
C26 C27 1.57(4) . ?
C26 H26 0.9800 . ?
C27 H27 0.9800 . ?
C29 H29A 0.9700 . ?
C29 H29B 0.9700 . ?
C30 H30A 0.9700 . ?
C30 H30B 0.9700 . ?
C32 C33 1.53(5) . ?
C32 H32 0.9800 . ?
C33 H33 0.9800 . ?
C35 H35A 0.9700 . ?
C35 H35B 0.9700 . ?
C36 H36A 0.9700 . ?
C36 H36B 0.9700 . ?
